data_7024963
loop_
_publ_author_name
'Zi, Guofu'
'Zhang, Furen'
'Xiang, Li'
'Chen, Yue'
'Fang, Weihai'
'Song, Haibin'

_publ_section_title
;
 Synthesis and characterization of group 4 metal amides with new
 C2-symmetric binaphthyldiamine-based ligands and their use as catalysts
 for asymmetric hydroamination/cyclization.
;
_journal_issue 17
_journal_name_full 'Dalton transactions (Cambridge, England : 2003)'
_journal_page_first 4048
_journal_page_last 4061
_journal_paper_doi 10.1039/b923457h
_journal_volume 39
_journal_year 2010
_chemical_absolute_configuration rmad
_chemical_formula_moiety 'C34 H40 N6 Ti'
_chemical_formula_sum 'C34 H40 N6 Ti'
_chemical_formula_weight 580.62
_chemical_name_systematic
;
?
;
_space_group_IT_number 95
_symmetry_cell_setting tetragonal
_symmetry_space_group_name_Hall 'P 4cw 2c'
_symmetry_space_group_name_H-M 'P 43 2 2'
_atom_sites_solution_hydrogens geom
_atom_sites_solution_primary direct
_atom_sites_solution_secondary difmap
_audit_creation_method SHELXL-97
_cell_angle_alpha 90.00
_cell_angle_beta 90.00
_cell_angle_gamma 90.00
_cell_formula_units_Z 4
_cell_length_a 9.4541(13)
_cell_length_b 9.4541(13)
_cell_length_c 34.487(7)
_cell_measurement_reflns_used 5858
_cell_measurement_temperature 113(2)
_cell_measurement_theta_max 25.0
_cell_measurement_theta_min 2.8
_cell_volume 3082.4(9)
_computing_cell_refinement CrystalClear
_computing_data_collection CrystalClear
_computing_data_reduction CrystalClear
_computing_publication_material 'CrystalStructure 3.7.0'
_computing_structure_refinement 'SHELXL-97 (Sheldrick, 1997)'
_computing_structure_solution 'SHELXS-97 (Sheldrick, 1990)'
_diffrn_ambient_temperature 113(2)
_diffrn_detector_area_resol_mean 7.31
_diffrn_measured_fraction_theta_full 0.999
_diffrn_measured_fraction_theta_max 0.999
_diffrn_measurement_device_type 'Rigaku Saturn'
_diffrn_measurement_method '\w and \f scans'
_diffrn_radiation_monochromator confocal
_diffrn_radiation_source 'rotating anode'
_diffrn_radiation_type MoK\a
_diffrn_radiation_wavelength 0.71073
_diffrn_reflns_av_R_equivalents 0.1604
_diffrn_reflns_av_sigmaI/netI 0.0825
_diffrn_reflns_limit_h_max 11
_diffrn_reflns_limit_h_min -11
_diffrn_reflns_limit_k_max 11
_diffrn_reflns_limit_k_min -11
_diffrn_reflns_limit_l_max 41
_diffrn_reflns_limit_l_min -38
_diffrn_reflns_number 23249
_diffrn_reflns_theta_full 25.00
_diffrn_reflns_theta_max 25.00
_diffrn_reflns_theta_min 2.15
_exptl_absorpt_coefficient_mu 0.311
_exptl_absorpt_correction_T_max 0.9756
_exptl_absorpt_correction_T_min 0.9462
_exptl_absorpt_correction_type multi-scan
_exptl_absorpt_process_details crystalclear
_exptl_crystal_colour red
_exptl_crystal_density_diffrn 1.251
_exptl_crystal_density_method 'not measured'
_exptl_crystal_description prism
_exptl_crystal_F_000 1232
_exptl_crystal_size_max 0.18
_exptl_crystal_size_mid 0.10
_exptl_crystal_size_min 0.08
_refine_diff_density_max 0.593
_refine_diff_density_min -0.988
_refine_diff_density_rms 0.076
_refine_ls_abs_structure_details 'Flack H D (1983), Acta Cryst. A39, 876-881'
_refine_ls_abs_structure_Flack 0.00(5)
_refine_ls_extinction_method none
_refine_ls_goodness_of_fit_ref 1.081
_refine_ls_hydrogen_treatment constr
_refine_ls_matrix_type full
_refine_ls_number_parameters 195
_refine_ls_number_reflns 2722
_refine_ls_number_restraints 34
_refine_ls_restrained_S_all 1.105
_refine_ls_R_factor_all 0.0633
_refine_ls_R_factor_gt 0.0613
_refine_ls_shift/su_max 0.000
_refine_ls_shift/su_mean 0.000
_refine_ls_structure_factor_coef Fsqd
_refine_ls_weighting_details 'calc w=1/[\s^2^(Fo^2^)+(0.1002P)^2^+0.2966P] where P=(Fo^2^+2Fc^2^)/3'
_refine_ls_weighting_scheme calc
_refine_ls_wR_factor_gt 0.1649
_refine_ls_wR_factor_ref 0.1678
_reflns_number_gt 2605
_reflns_number_total 2722
_reflns_threshold_expression >2sigma(I)
_cod_data_source_file b923457h.txt
_cod_data_source_block compound11
_cod_database_code 7024963

loop_
_symmetry_equiv_pos_as_xyz
'x, y, z'
'-x, -y, z+1/2'
'-y, x, z+3/4'
'y, -x, z+1/4'
'-x, y, -z'
'x, -y, -z+1/2'
'y, x, -z+1/4'
'-y, -x, -z+3/4'

loop_
_atom_site_label
_atom_site_type_symbol
_atom_site_fract_x
_atom_site_fract_y
_atom_site_fract_z
_atom_site_U_iso_or_equiv
_atom_site_adp_type
_atom_site_occupancy
_atom_site_symmetry_multiplicity
_atom_site_calc_flag
_atom_site_refinement_flags
_atom_site_disorder_assembly
_atom_site_disorder_group
Ti1 Ti 0.64541(6) 0.64541(6) 0.1250 0.0274(3) Uani 1 2 d S . .
N1 N 0.4187(3) 0.5976(3) 0.10659(7) 0.0259(6) Uani 1 1 d . . .
N2 N 0.5112(3) 0.7678(3) 0.16202(7) 0.0297(6) Uani 1 1 d . . .
N3 N 0.6733(3) 0.7913(3) 0.08779(8) 0.0364(7) Uani 1 1 d . . .
C1 C 0.3448(3) 0.3498(3) 0.10302(8) 0.0250(7) Uani 1 1 d . . .
C2 C 0.3755(3) 0.4775(3) 0.08430(8) 0.0253(6) Uani 1 1 d . . .
C3 C 0.3704(3) 0.4868(3) 0.04366(8) 0.0288(7) Uani 1 1 d . . .
H3 H 0.3903 0.5740 0.0311 0.035 Uiso 1 1 calc R . .
C4 C 0.3364(3) 0.3692(4) 0.02196(9) 0.0320(7) Uani 1 1 d . . .
H4 H 0.3303 0.3771 -0.0054 0.038 Uiso 1 1 calc R . .
C5 C 0.3110(4) 0.2408(4) 0.03922(10) 0.0358(8) Uani 1 1 d . A .
C6 C 0.3156(4) 0.2292(4) 0.08030(10) 0.0332(8) Uani 1 1 d . A .
C7 C 0.2973(6) 0.0844(4) 0.09770(12) 0.0656(15) Uani 1 1 d D . .
H7A H 0.2635 0.0935 0.1236 0.079 Uiso 0.746(14) 1 d PR A 1
H7B H 0.3884 0.0412 0.0988 0.079 Uiso 0.746(14) 1 d PR A 1
H7C H 0.2220 0.0877 0.1161 0.079 Uiso 0.254(14) 1 d PR A 2
H7D H 0.3818 0.0635 0.1117 0.079 Uiso 0.254(14) 1 d PR A 2
C8 C 0.1975(10) -0.0124(7) 0.07666(13) 0.0486(18) Uani 0.746(14) 1 d PDU A 1
H8A H 0.1078 -0.0162 0.0914 0.058 Uiso 0.746(14) 1 calc PR A 1
H8B H 0.2385 -0.1087 0.0768 0.058 Uiso 0.746(14) 1 calc PR A 1
C9 C 0.1632(7) 0.0260(8) 0.03529(13) 0.0427(15) Uani 0.746(14) 1 d PDU A 1
H9A H 0.1481 -0.0621 0.0204 0.051 Uiso 0.746(14) 1 calc PR A 1
H9B H 0.0735 0.0800 0.0349 0.051 Uiso 0.746(14) 1 calc PR A 1
C8' C 0.267(3) -0.0447(11) 0.0740(3) 0.0486(18) Uani 0.254(14) 1 d PDU A 2
H8'1 H 0.2030 -0.1073 0.0888 0.058 Uiso 0.254(14) 1 calc PR A 2
H8'2 H 0.3569 -0.0967 0.0698 0.058 Uiso 0.254(14) 1 calc PR A 2
C9' C 0.201(2) -0.0126(15) 0.0352(3) 0.0427(15) Uani 0.254(14) 1 d PDU A 2
H9'1 H 0.1000 0.0098 0.0388 0.051 Uiso 0.254(14) 1 calc PR A 2
H9'2 H 0.2083 -0.0971 0.0183 0.051 Uiso 0.254(14) 1 calc PR A 2
C10 C 0.2748(5) 0.1112(4) 0.01568(10) 0.0492(10) Uani 1 1 d D . .
H10A H 0.3591 0.0574 0.0119 0.059 Uiso 0.746(14) 1 d PR A 1
H10B H 0.2411 0.1411 -0.0091 0.059 Uiso 0.746(14) 1 d PR A 1
H10C H 0.3624 0.0709 0.0075 0.059 Uiso 0.254(14) 1 d PR A 2
H10D H 0.2257 0.1420 -0.0070 0.059 Uiso 0.254(14) 1 d PR A 2
C11 C 0.3234(3) 0.6612(3) 0.12733(8) 0.0266(7) Uani 1 1 d . . .
H11 H 0.2260 0.6401 0.1237 0.032 Uiso 1 1 calc R . .
C12 C 0.3654(3) 0.7620(3) 0.15533(9) 0.0276(7) Uani 1 1 d . . .
C13 C 0.2976(4) 0.8675(4) 0.17655(9) 0.0340(7) Uani 1 1 d . . .
H13 H 0.1988 0.8855 0.1773 0.041 Uiso 1 1 calc R . .
C14 C 0.4020(4) 0.9413(4) 0.19650(10) 0.0350(8) Uani 1 1 d . . .
H14 H 0.3884 1.0196 0.2134 0.042 Uiso 1 1 calc R . .
C15 C 0.5300(4) 0.8782(4) 0.18697(10) 0.0363(8) Uani 1 1 d . . .
H15 H 0.6193 0.9080 0.1966 0.044 Uiso 1 1 calc R . .
C16 C 0.7205(5) 0.9335(4) 0.09700(14) 0.0587(12) Uani 1 1 d . . .
H16A H 0.7478 0.9381 0.1244 0.088 Uiso 1 1 calc R . .
H16B H 0.6435 1.0005 0.0921 0.088 Uiso 1 1 calc R . .
H16C H 0.8020 0.9578 0.0808 0.088 Uiso 1 1 calc R . .
C17 C 0.6414(5) 0.7790(4) 0.04597(11) 0.0463(9) Uani 1 1 d . . .
H17A H 0.6167 0.6808 0.0399 0.070 Uiso 1 1 calc R . .
H17B H 0.7246 0.8070 0.0309 0.070 Uiso 1 1 calc R . .
H17C H 0.5618 0.8409 0.0395 0.070 Uiso 1 1 calc R . .

loop_
_atom_site_aniso_label
_atom_site_aniso_U_11
_atom_site_aniso_U_22
_atom_site_aniso_U_33
_atom_site_aniso_U_23
_atom_site_aniso_U_13
_atom_site_aniso_U_12
Ti1 0.0281(3) 0.0281(3) 0.0259(5) -0.0043(2) 0.0043(2) -0.0022(3)
N1 0.0327(14) 0.0271(13) 0.0180(12) -0.0018(10) 0.0003(11) 0.0006(10)
N2 0.0311(14) 0.0315(14) 0.0265(13) -0.0079(11) 0.0009(12) 0.0001(11)
N3 0.0399(16) 0.0312(14) 0.0381(17) -0.0071(13) 0.0110(13) -0.0008(12)
C1 0.0272(15) 0.0316(16) 0.0163(16) 0.0002(12) 0.0007(12) -0.0037(13)
C2 0.0281(15) 0.0316(16) 0.0161(14) -0.0007(12) 0.0010(12) 0.0011(12)
C3 0.0348(17) 0.0343(16) 0.0172(14) 0.0041(13) -0.0016(13) -0.0052(14)
C4 0.0344(17) 0.0485(19) 0.0132(14) 0.0008(14) 0.0004(12) 0.0010(15)
C5 0.047(2) 0.0383(18) 0.0217(16) -0.0042(14) -0.0085(14) -0.0004(15)
C6 0.046(2) 0.0324(17) 0.0209(15) 0.0023(13) -0.0076(14) -0.0043(14)
C7 0.110(4) 0.036(2) 0.050(3) 0.0138(19) -0.037(3) -0.025(2)
C8 0.075(4) 0.036(3) 0.035(2) 0.004(2) -0.010(3) -0.015(3)
C9 0.048(3) 0.037(3) 0.043(2) -0.020(2) -0.003(2) 0.004(2)
C8' 0.075(4) 0.036(3) 0.035(2) 0.004(2) -0.010(3) -0.015(3)
C9' 0.048(3) 0.037(3) 0.043(2) -0.020(2) -0.003(2) 0.004(2)
C10 0.077(3) 0.045(2) 0.0258(18) -0.0054(16) -0.0062(18) -0.0043(19)
C11 0.0287(14) 0.0304(15) 0.0207(14) 0.0062(13) -0.0008(12) -0.0009(11)
C12 0.0333(16) 0.0297(15) 0.0198(14) -0.0003(12) 0.0014(13) -0.0004(13)
C13 0.0385(17) 0.0387(18) 0.0248(16) 0.0044(15) 0.0037(14) 0.0092(15)
C14 0.054(2) 0.0297(16) 0.0217(15) -0.0067(13) 0.0052(14) 0.0053(15)
C15 0.0451(19) 0.0333(18) 0.0304(17) -0.0089(15) -0.0009(15) -0.0021(15)
C16 0.068(3) 0.035(2) 0.073(3) 0.001(2) 0.012(3) -0.005(2)
C17 0.063(2) 0.043(2) 0.0327(18) 0.0098(16) 0.0136(19) 0.003(2)

loop_
_atom_type_symbol
_atom_type_description
_atom_type_scat_dispersion_real
_atom_type_scat_dispersion_imag
_atom_type_scat_source
C C 0.0033 0.0016 'International Tables Vol C Tables 4.2.6.8 and 6.1.1.4'
H H 0.0000 0.0000 'International Tables Vol C Tables 4.2.6.8 and 6.1.1.4'
N N 0.0061 0.0033 'International Tables Vol C Tables 4.2.6.8 and 6.1.1.4'
Ti Ti 0.2776 0.4457 'International Tables Vol C Tables 4.2.6.8 and 6.1.1.4'

loop_
_geom_angle_atom_site_label_1
_geom_angle_atom_site_label_2
_geom_angle_atom_site_label_3
_geom_angle
_geom_angle_site_symmetry_1
_geom_angle_site_symmetry_3
N3 Ti1 N3 104.71(18) 7 .
N3 Ti1 N2 87.27(11) 7 .
N3 Ti1 N2 95.32(11) . .
N3 Ti1 N2 95.32(11) 7 7
N3 Ti1 N2 87.27(11) . 7
N2 Ti1 N2 175.76(15) . 7
N3 Ti1 N1 94.95(10) 7 7
N3 Ti1 N1 153.73(11) . 7
N2 Ti1 N1 102.97(10) . 7
N2 Ti1 N1 73.50(10) 7 7
N3 Ti1 N1 153.73(11) 7 .
N3 Ti1 N1 94.95(10) . .
N2 Ti1 N1 73.50(10) . .
N2 Ti1 N1 102.97(10) 7 .
N1 Ti1 N1 72.84(12) 7 .
C11 N1 C2 117.7(3) . .
C11 N1 Ti1 114.0(2) . .
C2 N1 Ti1 125.11(19) . .
C15 N2 C12 105.2(3) . .
C15 N2 Ti1 135.5(2) . .
C12 N2 Ti1 117.7(2) . .
C16 N3 C17 110.4(3) . .
C16 N3 Ti1 124.5(3) . .
C17 N3 Ti1 125.0(2) . .
C2 C1 C6 118.8(3) . .
C2 C1 C1 118.8(2) . 7
C6 C1 C1 122.4(2) . 7
C1 C2 C3 120.4(3) . .
C1 C2 N1 119.7(2) . .
C3 C2 N1 119.8(3) . .
C4 C3 C2 120.0(3) . .
C4 C3 H3 120.0 . .
C2 C3 H3 120.0 . .
C5 C4 C3 121.2(3) . .
C5 C4 H4 119.4 . .
C3 C4 H4 119.4 . .
C4 C5 C6 119.6(3) . .
C4 C5 C10 121.6(3) . .
C6 C5 C10 118.7(3) . .
C1 C6 C5 119.8(3) . .
C1 C6 C7 122.4(3) . .
C5 C6 C7 117.6(3) . .
C8' C7 C8 28.3(9) . .
C8' C7 C6 123.1(4) . .
C8 C7 C6 115.7(3) . .
C8' C7 H7A 121.5 . .
C8 C7 H7A 107.3 . .
C6 C7 H7A 109.3 . .
C8' C7 H7B 81.0 . .
C8 C7 H7B 109.0 . .
C6 C7 H7B 107.6 . .
H7A C7 H7B 107.6 . .
C8' C7 H7C 104.4 . .
C8 C7 H7C 82.7 . .
C6 C7 H7C 108.8 . .
H7A C7 H7C 28.8 . .
H7B C7 H7C 131.3 . .
C8' C7 H7D 105.4 . .
C8 C7 H7D 130.1 . .
C6 C7 H7D 107.1 . .
H7A C7 H7D 79.9 . .
H7B C7 H7D 30.1 . .
H7C C7 H7D 107.2 . .
C7 C8 C9 116.5(4) . .
C7 C8 H8A 108.2 . .
C9 C8 H8A 108.2 . .
C7 C8 H8B 108.2 . .
C9 C8 H8B 108.2 . .
H8A C8 H8B 107.3 . .
C10 C9 C8 114.1(4) . .
C10 C9 H9A 108.7 . .
C8 C9 H9A 108.7 . .
C10 C9 H9B 108.7 . .
C8 C9 H9B 108.7 . .
H9A C9 H9B 107.6 . .
C7 C8' C9' 113.5(8) . .
C7 C8' H8'1 108.9 . .
C9' C8' H8'1 108.9 . .
C7 C8' H8'2 108.9 . .
C9' C8' H8'2 108.9 . .
H8'1 C8' H8'2 107.7 . .
C8' C9' C10 111.1(8) . .
C8' C9' H9'1 109.4 . .
C10 C9' H9'1 109.4 . .
C8' C9' H9'2 109.4 . .
C10 C9' H9'2 109.4 . .
H9'1 C9' H9'2 108.0 . .
C9 C10 C5 110.8(3) . .
C9 C10 C9' 19.6(7) . .
C5 C10 C9' 119.4(5) . .
C9 C10 H10A 111.4 . .
C5 C10 H10A 108.4 . .
C9' C10 H10A 91.8 . .
C9 C10 H10B 109.3 . .
C5 C10 H10B 108.5 . .
C9' C10 H10B 118.2 . .
H10A C10 H10B 108.4 . .
C9 C10 H10C 122.1 . .
C5 C10 H10C 106.6 . .
C9' C10 H10C 102.6 . .
H10A C10 H10C 12.0 . .
H10B C10 H10C 98.3 . .
C9 C10 H10D 101.1 . .
C5 C10 H10D 107.7 . .
C9' C10 H10D 112.1 . .
H10A C10 H10D 117.2 . .
H10B C10 H10D 9.8 . .
H10C C10 H10D 107.6 . .
N1 C11 C12 119.6(3) . .
N1 C11 H11 120.2 . .
C12 C11 H11 120.2 . .
C13 C12 N2 109.8(3) . .
C13 C12 C11 135.4(3) . .
N2 C12 C11 114.6(3) . .
C14 C13 C12 107.0(3) . .
C14 C13 H13 126.5 . .
C12 C13 H13 126.5 . .
C15 C14 C13 106.6(3) . .
C15 C14 H14 126.7 . .
C13 C14 H14 126.7 . .
N2 C15 C14 111.4(3) . .
N2 C15 H15 124.3 . .
C14 C15 H15 124.3 . .
N3 C16 H16A 109.5 . .
N3 C16 H16B 109.5 . .
H16A C16 H16B 109.5 . .
N3 C16 H16C 109.5 . .
H16A C16 H16C 109.5 . .
H16B C16 H16C 109.5 . .
N3 C17 H17A 109.5 . .
N3 C17 H17B 109.5 . .
H17A C17 H17B 109.5 . .
N3 C17 H17C 109.5 . .
H17A C17 H17C 109.5 . .
H17B C17 H17C 109.5 . .

loop_
_geom_bond_atom_site_label_1
_geom_bond_atom_site_label_2
_geom_bond_distance
_geom_bond_site_symmetry_2
Ti1 N3 1.902(3) 7
Ti1 N3 1.902(3) .
Ti1 N2 2.140(3) .
Ti1 N2 2.140(3) 7
Ti1 N1 2.281(3) 7
Ti1 N1 2.281(3) .
N1 C11 1.298(4) .
N1 C2 1.431(4) .
N2 C15 1.364(4) .
N2 C12 1.399(4) .
N3 C16 1.451(5) .
N3 C17 1.478(5) .
C1 C2 1.399(4) .
C1 C6 1.411(4) .
C1 C1 1.517(6) 7
C2 C3 1.405(4) .
C3 C4 1.378(5) .
C3 H3 0.9500 .
C4 C5 1.373(5) .
C4 H4 0.9500 .
C5 C6 1.422(4) .
C5 C10 1.509(5) .
C6 C7 1.504(5) .
C7 C8' 1.496(9) .
C7 C8 1.501(6) .
C7 H7A 0.9534 .
C7 H7B 0.9543 .
C7 H7C 0.9539 .
C7 H7D 0.9541 .
C8 C9 1.507(6) .
C8 H8A 0.9900 .
C8 H8B 0.9900 .
C9 C10 1.490(6) .
C9 H9A 0.9900 .
C9 H9B 0.9900 .
C8' C9' 1.507(9) .
C8' H8'1 0.9900 .
C8' H8'2 0.9900 .
C9' C10 1.518(10) .
C9' H9'1 0.9900 .
C9' H9'2 0.9900 .
C10 H10A 0.9543 .
C10 H10B 0.9538 .
C10 H10C 0.9542 .
C10 H10D 0.9539 .
C11 C12 1.413(4) .
C11 H11 0.9500 .
C12 C13 1.394(5) .
C13 C14 1.391(5) .
C13 H13 0.9500 .
C14 C15 1.389(5) .
C14 H14 0.9500 .
C15 H15 0.9500 .
C16 H16A 0.9800 .
C16 H16B 0.9800 .
C16 H16C 0.9800 .
C17 H17A 0.9800 .
C17 H17B 0.9800 .
C17 H17C 0.9800 .

loop_
_geom_torsion_atom_site_label_1
_geom_torsion_atom_site_label_2
_geom_torsion_atom_site_label_3
_geom_torsion_atom_site_label_4
_geom_torsion
_geom_torsion_site_symmetry_1
N3 Ti1 N1 C11 42.6(4) 7
N3 Ti1 N1 C11 -96.1(2) .
N2 Ti1 N1 C11 -2.0(2) .
N2 Ti1 N1 C11 175.5(2) 7
N1 Ti1 N1 C11 107.6(2) 7
N3 Ti1 N1 C2 -116.9(3) 7
N3 Ti1 N1 C2 104.4(2) .
N2 Ti1 N1 C2 -161.5(2) .
N2 Ti1 N1 C2 16.1(2) 7
N1 Ti1 N1 C2 -51.82(19) 7
N3 Ti1 N2 C15 32.3(3) 7
N3 Ti1 N2 C15 -72.2(3) .
N2 Ti1 N2 C15 160.2(3) 7
N1 Ti1 N2 C15 126.7(3) 7
N1 Ti1 N2 C15 -165.8(3) .
N3 Ti1 N2 C12 -164.8(2) 7
N3 Ti1 N2 C12 90.7(2) .
N2 Ti1 N2 C12 -36.9(2) 7
N1 Ti1 N2 C12 -70.3(2) 7
N1 Ti1 N2 C12 -2.9(2) .
N3 Ti1 N3 C16 -36.3(3) 7
N2 Ti1 N3 C16 52.3(3) .
N2 Ti1 N3 C16 -131.1(3) 7
N1 Ti1 N3 C16 -173.4(3) 7
N1 Ti1 N3 C16 126.1(3) .
N3 Ti1 N3 C17 147.9(3) 7
N2 Ti1 N3 C17 -123.5(3) .
N2 Ti1 N3 C17 53.1(3) 7
N1 Ti1 N3 C17 10.8(5) 7
N1 Ti1 N3 C17 -49.7(3) .
C6 C1 C2 C3 3.2(5) .
C1 C1 C2 C3 -179.3(3) 7
C6 C1 C2 N1 -174.0(3) .
C1 C1 C2 N1 3.6(5) 7
C11 N1 C2 C1 -72.6(4) .
Ti1 N1 C2 C1 86.2(3) .
C11 N1 C2 C3 110.2(3) .
Ti1 N1 C2 C3 -91.0(3) .
C1 C2 C3 C4 -0.7(5) .
N1 C2 C3 C4 176.4(3) .
C2 C3 C4 C5 -1.9(5) .
C3 C4 C5 C6 1.9(5) .
C3 C4 C5 C10 -179.5(3) .
C2 C1 C6 C5 -3.1(5) .
C1 C1 C6 C5 179.4(3) 7
C2 C1 C6 C7 173.1(4) .
C1 C1 C6 C7 -4.3(6) 7
C4 C5 C6 C1 0.6(5) .
C10 C5 C6 C1 -178.0(3) .
C4 C5 C6 C7 -175.8(4) .
C10 C5 C6 C7 5.6(6) .
C1 C6 C7 C8' -179.6(14) .
C5 C6 C7 C8' -3.2(14) .
C1 C6 C7 C8 148.9(5) .
C5 C6 C7 C8 -34.8(7) .
C8' C7 C8 C9 -94.2(10) .
C6 C7 C8 C9 18.4(8) .
C7 C8 C9 C10 25.6(7) .
C8 C7 C8' C9' 60.4(12) .
C6 C7 C8' C9' -23(2) .
C7 C8' C9' C10 43.8(19) .
C8 C9 C10 C5 -53.5(6) .
C8 C9 C10 C9' 66.4(13) .
C4 C5 C10 C9 -140.3(4) .
C6 C5 C10 C9 38.3(6) .
C4 C5 C10 C9' -159.8(10) .
C6 C5 C10 C9' 18.7(11) .
C8' C9' C10 C9 -112.4(19) .
C8' C9' C10 C5 -43.9(15) .
C2 N1 C11 C12 167.8(3) .
Ti1 N1 C11 C12 6.8(3) .
C15 N2 C12 C13 -0.6(4) .
Ti1 N2 C12 C13 -168.3(2) .
C15 N2 C12 C11 174.9(3) .
Ti1 N2 C12 C11 7.2(3) .
N1 C11 C12 C13 164.7(3) .
N1 C11 C12 N2 -9.3(4) .
N2 C12 C13 C14 0.6(4) .
C11 C12 C13 C14 -173.6(3) .
C12 C13 C14 C15 -0.3(4) .
C12 N2 C15 C14 0.5(4) .
Ti1 N2 C15 C14 164.9(2) .
C13 C14 C15 N2 -0.1(4) .
